data_7218088
loop_
_publ_author_name
'Cheng, Lin'
'Wang, Jun'
'Qi, Qi'
'Zhang, Xiuying'
'Yu, Haiyan'
'Gou, Shaohua'
'Fang, Lei'

_publ_section_title
;
 Temperature-induced one-dimensional chiral Ag(i) linear chains and
 left-handed 21helices: DFT studies, luminescence and SHG response
;
_journal_issue 43
_journal_name_full CrystEngComm
_journal_page_first 10056
_journal_paper_doi 10.1039/C4CE01601G
_journal_volume 16
_journal_year 2014
_chemical_formula_moiety 'C32 H34 Ag N5 O6, C H4 O'
_chemical_formula_sum 'C33 H38 Ag N5 O7'
_chemical_formula_weight 724.55
_chemical_name_systematic
; 
 ? 
;
_space_group_IT_number 1
_symmetry_cell_setting triclinic
_symmetry_space_group_name_Hall 'P 1'
_symmetry_space_group_name_H-M 'P 1'
_atom_sites_solution_hydrogens geom
_atom_sites_solution_primary direct
_atom_sites_solution_secondary difmap
_audit_creation_method SHELXL-97
_cell_angle_alpha 84.680(3)
_cell_angle_beta 83.399(3)
_cell_angle_gamma 66.850(3)
_cell_formula_units_Z 1
_cell_length_a 9.0885(19)
_cell_length_b 10.008(2)
_cell_length_c 10.316(2)
_cell_measurement_reflns_used 890
_cell_measurement_temperature 123(2)
_cell_measurement_theta_max 28.0
_cell_measurement_theta_min 2.42
_cell_volume 855.9(3)
_computing_cell_refinement 'SMART (Bruker, 2000)'
_computing_data_collection 'SMART (Bruker, 2000)'
_computing_data_reduction 'SAINT (Bruker, 2000)'
_computing_molecular_graphics
;
ORTEPIII (Burnett & Johnson, 1996); ORTEP-3 for Windows (Farrugia, 1997);
PLATON (Spek, 2009)
;
_computing_publication_material 'SHELXTL (Bruker, 2000)'
_computing_structure_refinement 'SHELXL-97 (Sheldrick, 2008)'
_computing_structure_solution 'SHELXTL (Bruker, 2000)'
_diffrn_ambient_temperature 123(2)
_diffrn_measured_fraction_theta_full 0.970
_diffrn_measured_fraction_theta_max 0.970
_diffrn_measurement_device_type 'Bruker SMART APEX CCD'
_diffrn_measurement_method '\f and \w scan'
_diffrn_radiation_monochromator graphite
_diffrn_radiation_source 'fine-focus sealed tube'
_diffrn_radiation_type MoK\a
_diffrn_radiation_wavelength 0.71073
_diffrn_reflns_av_R_equivalents 0.0389
_diffrn_reflns_av_sigmaI/netI 0.0998
_diffrn_reflns_limit_h_max 10
_diffrn_reflns_limit_h_min -10
_diffrn_reflns_limit_k_max 11
_diffrn_reflns_limit_k_min -10
_diffrn_reflns_limit_l_max 12
_diffrn_reflns_limit_l_min -12
_diffrn_reflns_number 6000
_diffrn_reflns_theta_full 25.00
_diffrn_reflns_theta_max 25.00
_diffrn_reflns_theta_min 1.99
_exptl_absorpt_coefficient_mu 0.641
_exptl_absorpt_correction_T_max 0.8878
_exptl_absorpt_correction_T_min 0.8561
_exptl_absorpt_correction_type multi-scan
_exptl_absorpt_process_details 'SADABS (Sheldrick, 2008)'
_exptl_crystal_colour colorless
_exptl_crystal_density_diffrn 1.406
_exptl_crystal_density_method 'not measured'
_exptl_crystal_description block
_exptl_crystal_F_000 374
_exptl_crystal_size_max 0.25
_exptl_crystal_size_mid 0.22
_exptl_crystal_size_min 0.19
_refine_diff_density_max 1.967
_refine_diff_density_min -1.040
_refine_diff_density_rms 0.142
_refine_ls_abs_structure_details 'Flack H D (1983), Acta Cryst. A39, 876-881'
_refine_ls_abs_structure_Flack -0.03(5)
_refine_ls_extinction_method none
_refine_ls_goodness_of_fit_ref 1.061
_refine_ls_hydrogen_treatment constr
_refine_ls_matrix_type full
_refine_ls_number_parameters 391
_refine_ls_number_reflns 4877
_refine_ls_number_restraints 45
_refine_ls_restrained_S_all 1.087
_refine_ls_R_factor_all 0.0923
_refine_ls_R_factor_gt 0.0841
_refine_ls_shift/su_max 0.000
_refine_ls_shift/su_mean 0.000
_refine_ls_structure_factor_coef Fsqd
_refine_ls_weighting_details 'calc w=1/[\s^2^(Fo^2^)+(0.0108P)^2^+8.6000P] where P=(Fo^2^+2Fc^2^)/3'
_refine_ls_weighting_scheme calc
_refine_ls_wR_factor_gt 0.1743
_refine_ls_wR_factor_ref 0.1811
_reflns_number_gt 4392
_reflns_number_total 4877
_reflns_threshold_expression >2sigma(I)
_cod_data_source_file c4ce01601g2.cif
_cod_data_source_block 1a
_cod_depositor_comments 'Adding full bibliography for 7218088--7218091.cif.'
_cod_original_cell_volume 855.8(3)
_cod_original_sg_symbol_Hall P1
_cod_original_sg_symbol_H-M P1
_cod_database_code 7218088

loop_
_symmetry_equiv_pos_as_xyz
'x, y, z'

loop_
_atom_site_label
_atom_site_type_symbol
_atom_site_fract_x
_atom_site_fract_y
_atom_site_fract_z
_atom_site_U_iso_or_equiv
_atom_site_adp_type
_atom_site_occupancy
_atom_site_symmetry_multiplicity
_atom_site_calc_flag
_atom_site_refinement_flags
Ag1 Ag 0.87229(7) 1.02621(7) 1.94017(7) 0.0363(3) Uani 1 1 d .
C1 C 1.1349(13) 1.0645(12) 2.0847(10) 0.025(2) Uani 1 1 d .
H1A H 1.0396 1.1245 2.1326 0.030 Uiso 1 1 calc R
C2 C 1.2541(15) 0.9144(14) 1.9132(11) 0.031(3) Uani 1 1 d .
H2A H 1.2454 0.8654 1.8415 0.037 Uiso 1 1 calc R
C3 C 1.4050(14) 0.8965(14) 1.9409(12) 0.033(3) Uani 1 1 d .
H3A H 1.4969 0.8396 1.8877 0.039 Uiso 1 1 calc R
C4 C 1.4219(13) 0.9632(13) 2.0487(11) 0.026(3) Uani 1 1 d .
H4A H 1.5254 0.9499 2.0711 0.031 Uiso 1 1 calc R
C5 C 1.2822(13) 1.0507(12) 2.1236(10) 0.021(2) Uani 1 1 d .
C6 C 1.2891(13) 1.1243(12) 2.2405(10) 0.021(2) Uani 1 1 d .
H6A H 1.3856 1.1486 2.2278 0.025 Uiso 1 1 calc R
H6B H 1.1938 1.2168 2.2475 0.025 Uiso 1 1 calc R
C7 C 1.1555(12) 1.0858(11) 2.4636(10) 0.020(2) Uani 1 1 d .
H7A H 1.1858 1.0162 2.5413 0.024 Uiso 1 1 calc R
C8 C 1.0074(13) 1.0811(13) 2.4225(10) 0.023(2) Uani 1 1 d .
H8A H 1.0307 0.9834 2.3917 0.027 Uiso 1 1 calc R
H8B H 0.9691 1.1534 2.3491 0.027 Uiso 1 1 calc R
C9 C 0.8739(13) 1.1145(14) 2.5378(11) 0.030(3) Uani 1 1 d .
H9A H 0.7742 1.1152 2.5075 0.036 Uiso 1 1 calc R
H9B H 0.9083 1.0377 2.6085 0.036 Uiso 1 1 calc R
C10 C 0.8423(13) 1.2595(13) 2.5890(12) 0.029(3) Uani 1 1 d .
H10A H 0.7642 1.2752 2.6669 0.035 Uiso 1 1 calc R
H10B H 0.7927 1.3366 2.5217 0.035 Uiso 1 1 calc R
C11 C 0.9943(13) 1.2747(13) 2.6263(12) 0.026(3) Uani 1 1 d .
H11A H 0.9666 1.3749 2.6530 0.031 Uiso 1 1 calc R
H11B H 1.0373 1.2064 2.7013 0.031 Uiso 1 1 calc R
C12 C 1.1215(12) 1.2422(12) 2.5111(10) 0.020(2) Uani 1 1 d .
H12A H 1.0764 1.3150 2.4382 0.024 Uiso 1 1 calc R
C13 C 1.3726(13) 1.1455(12) 2.6278(11) 0.021(2) Uani 1 1 d .
H13A H 1.4733 1.0871 2.5770 0.025 Uiso 1 1 calc R
H13B H 1.3183 1.0793 2.6618 0.025 Uiso 1 1 calc R
C14 C 1.4167(13) 1.2025(12) 2.7446(10) 0.022(2) Uani 1 1 d .
C15 C 1.3126(14) 1.3175(12) 2.8107(11) 0.025(2) Uani 1 1 d .
H15A H 1.2082 1.3727 2.7838 0.030 Uiso 1 1 calc R
C16 C 1.3655(15) 1.3519(13) 2.9211(12) 0.033(3) Uani 1 1 d .
H16A H 1.2941 1.4285 2.9733 0.040 Uiso 1 1 calc R
C17 C 1.5213(15) 1.2745(13) 2.9543(11) 0.029(3) Uani 1 1 d .
H17A H 1.5564 1.3005 3.0279 0.035 Uiso 1 1 calc R
C18 C 1.5722(13) 1.1259(13) 2.7824(10) 0.026(3) Uani 1 1 d .
H18A H 1.6437 1.0451 2.7350 0.031 Uiso 1 1 calc R
C19 C 1.4383(13) 0.9265(12) 2.3864(11) 0.024(3) Uani 1 1 d .
C20 C 1.4514(13) 0.8172(12) 2.4963(10) 0.023(2) Uani 1 1 d .
C21 C 1.3424(14) 0.7521(13) 2.5278(12) 0.029(3) Uani 1 1 d .
H21A H 1.2476 0.7820 2.4836 0.035 Uiso 1 1 calc R
C22 C 1.3741(17) 0.6438(14) 2.6239(13) 0.035(3) Uani 1 1 d .
H22A H 1.3005 0.5970 2.6426 0.042 Uiso 1 1 calc R
C23 C 1.5032(15) 0.5987(13) 2.6944(13) 0.038(3) Uani 1 1 d .
H23A H 1.5186 0.5247 2.7622 0.046 Uiso 1 1 calc R
C24 C 1.6103(14) 0.6632(14) 2.6645(12) 0.034(3) Uani 1 1 d .
H24A H 1.7039 0.6305 2.7106 0.041 Uiso 1 1 calc R
C25 C 1.5884(13) 0.7733(12) 2.5706(10) 0.025(3) Uani 1 1 d .
H25A H 1.6624 0.8198 2.5549 0.030 Uiso 1 1 calc R
C26 C 1.3402(13) 1.3394(12) 2.4688(10) 0.023(2) Uani 1 1 d .
C27 C 1.2360(13) 1.4683(12) 2.3866(10) 0.024(2) Uani 1 1 d .
C28 C 1.3110(19) 1.4951(16) 2.2662(12) 0.037(3) Uani 1 1 d .
H28A H 1.4152 1.4309 2.2351 0.044 Uiso 1 1 calc R
C29 C 1.2200(19) 1.6268(15) 2.1918(13) 0.046(4) Uani 1 1 d .
H29A H 1.2653 1.6461 2.1081 0.055 Uiso 1 1 calc R
C30 C 1.0779(17) 1.7208(14) 2.2344(13) 0.038(3) Uani 1 1 d .
H30A H 1.0227 1.8073 2.1844 0.046 Uiso 1 1 calc R
C31 C 1.0105(16) 1.6871(14) 2.3588(13) 0.038(3) Uani 1 1 d .
H31A H 0.9074 1.7521 2.3913 0.045 Uiso 1 1 calc R
C32 C 1.0892(14) 1.5651(13) 2.4320(12) 0.030(3) Uani 1 1 d .
H32A H 1.0420 1.5470 2.5152 0.036 Uiso 1 1 calc R
N1 N 1.1205(11) 0.9951(12) 1.9796(9) 0.029(2) Uani 1 1 d .
N2 N 1.2943(10) 1.0372(10) 2.3631(8) 0.0201(19) Uani 1 1 d .
N3 N 1.2715(10) 1.2535(10) 2.5405(8) 0.022(2) Uani 1 1 d .
N4 N 1.6218(12) 1.1656(12) 2.8854(10) 0.030(2) Uani 1 1 d .
O1 O 1.5612(9) 0.9135(9) 2.3133(8) 0.0296(19) Uani 1 1 d .
O2 O 1.4789(9) 1.3162(9) 2.4726(8) 0.032(2) Uani 1 1 d .
N5 N 0.9583(15) 0.7273(15) 1.8134(15) 0.089(2) Uani 1 1 d DU
O3 O 0.9819(16) 0.6107(13) 1.7562(13) 0.089(2) Uani 1 1 d DU
O4 O 1.0614(14) 0.7213(14) 1.8931(13) 0.089(2) Uani 1 1 d DU
O5 O 0.8158(14) 0.8149(13) 1.8501(13) 0.089(2) Uani 1 1 d DU
O1W O 0.7732(10) 1.0386(10) 2.1885(8) 0.039(2) Uani 1 1 d .
H1WA H 0.8379 1.0312 2.2446 0.047 Uiso 1 1 d R
H1WB H 0.6767 1.0499 2.2133 0.047 Uiso 1 1 d R
C36 C 0.8200(12) 1.4298(11) 2.1955(10) 0.0148(12) Uani 1 1 d U
H36A H 0.7792 1.4880 2.2728 0.018 Uiso 1 1 calc R
H36B H 0.8876 1.3297 2.2221 0.018 Uiso 1 1 calc R
H36C H 0.7296 1.4298 2.1521 0.018 Uiso 1 1 calc R
O6 O 0.9213(8) 1.4966(7) 2.0992(6) 0.0148(12) Uani 1 1 d U
H6C H 0.8592 1.5706 2.0572 0.018 Uiso 1 1 d R

loop_
_atom_site_aniso_label
_atom_site_aniso_U_11
_atom_site_aniso_U_22
_atom_site_aniso_U_33
_atom_site_aniso_U_23
_atom_site_aniso_U_13
_atom_site_aniso_U_12
Ag1 0.0305(4) 0.0467(6) 0.0334(5) -0.0050(4) -0.0083(3) -0.0147(4)
C1 0.026(6) 0.022(6) 0.018(6) 0.001(5) 0.001(5) -0.002(5)
C2 0.046(7) 0.038(8) 0.015(6) -0.004(5) 0.001(5) -0.024(6)
C3 0.036(7) 0.031(7) 0.030(7) -0.012(6) 0.006(5) -0.012(6)
C4 0.020(5) 0.039(7) 0.024(6) -0.010(5) -0.001(5) -0.015(5)
C5 0.038(6) 0.014(6) 0.017(5) 0.000(5) 0.001(5) -0.015(5)
C6 0.028(6) 0.021(6) 0.011(5) -0.004(5) -0.001(4) -0.007(5)
C7 0.023(5) 0.013(6) 0.018(6) -0.002(5) 0.003(4) -0.001(4)
C8 0.029(6) 0.020(6) 0.022(6) -0.003(5) -0.006(5) -0.011(5)
C9 0.023(6) 0.039(8) 0.029(7) -0.001(6) -0.006(5) -0.013(5)
C10 0.020(5) 0.029(7) 0.036(7) 0.006(6) -0.002(5) -0.007(5)
C11 0.026(6) 0.017(6) 0.030(6) 0.000(5) -0.005(5) -0.002(5)
C12 0.025(5) 0.013(6) 0.022(6) 0.002(5) -0.008(5) -0.005(5)
C13 0.026(6) 0.012(6) 0.027(6) -0.009(5) -0.002(5) -0.007(4)
C14 0.032(6) 0.023(6) 0.014(5) 0.000(5) -0.005(4) -0.013(5)
C15 0.031(6) 0.020(6) 0.025(6) -0.004(5) 0.000(5) -0.011(5)
C16 0.047(7) 0.025(7) 0.030(7) -0.008(6) -0.008(6) -0.014(6)
C17 0.046(7) 0.031(7) 0.017(6) -0.001(5) -0.004(5) -0.022(6)
C18 0.029(6) 0.030(7) 0.018(6) 0.006(5) -0.004(5) -0.012(5)
C19 0.034(6) 0.022(6) 0.021(6) -0.012(5) -0.002(5) -0.012(5)
C20 0.031(6) 0.021(6) 0.017(6) -0.007(5) 0.002(5) -0.010(5)
C21 0.031(6) 0.023(7) 0.035(7) -0.012(6) 0.000(5) -0.010(5)
C22 0.053(8) 0.020(7) 0.039(8) 0.004(6) -0.014(6) -0.018(6)
C23 0.044(7) 0.019(7) 0.044(8) 0.006(6) 0.000(6) -0.006(6)
C24 0.022(6) 0.033(8) 0.036(7) -0.009(6) 0.001(5) 0.003(5)
C25 0.027(6) 0.018(6) 0.023(6) 0.003(5) -0.007(5) 0.000(5)
C26 0.034(6) 0.019(6) 0.014(5) -0.004(5) -0.007(5) -0.006(5)
C27 0.036(6) 0.022(6) 0.022(6) 0.006(5) -0.008(5) -0.020(5)
C28 0.068(10) 0.039(9) 0.021(7) -0.001(6) -0.002(6) -0.040(8)
C29 0.080(11) 0.035(9) 0.028(7) 0.017(7) -0.022(7) -0.028(8)
C30 0.057(9) 0.024(7) 0.033(8) 0.009(6) -0.023(7) -0.012(7)
C31 0.039(7) 0.026(7) 0.051(9) -0.004(6) -0.005(6) -0.014(6)
C32 0.032(6) 0.028(7) 0.034(7) -0.001(6) -0.003(5) -0.015(5)
N1 0.032(5) 0.031(6) 0.028(6) -0.012(5) -0.002(4) -0.013(5)
N2 0.026(5) 0.023(5) 0.014(5) 0.001(4) 0.000(4) -0.014(4)
N3 0.026(5) 0.023(5) 0.019(5) -0.001(4) -0.006(4) -0.013(4)
N4 0.033(5) 0.038(7) 0.027(5) -0.002(5) -0.004(4) -0.022(5)
O1 0.022(4) 0.029(5) 0.031(5) -0.007(4) 0.010(4) -0.004(4)
O2 0.022(4) 0.031(5) 0.041(5) -0.001(4) -0.005(4) -0.007(4)
N5 0.089(4) 0.082(4) 0.104(4) -0.020(3) -0.008(3) -0.038(3)
O3 0.089(4) 0.082(4) 0.104(4) -0.020(3) -0.008(3) -0.038(3)
O4 0.089(4) 0.082(4) 0.104(4) -0.020(3) -0.008(3) -0.038(3)
O5 0.089(4) 0.082(4) 0.104(4) -0.020(3) -0.008(3) -0.038(3)
O1W 0.034(5) 0.058(6) 0.027(5) 0.002(4) -0.003(4) -0.019(4)
C36 0.020(3) 0.005(3) 0.020(3) 0.003(2) 0.002(2) -0.008(2)
O6 0.020(3) 0.005(3) 0.020(3) 0.003(2) 0.002(2) -0.008(2)

loop_
_atom_type_symbol
_atom_type_description
_atom_type_scat_dispersion_real
_atom_type_scat_dispersion_imag
_atom_type_scat_source
C C 0.0033 0.0016 'International Tables Vol C Tables 4.2.6.8 and 6.1.1.4'
H H 0.0000 0.0000 'International Tables Vol C Tables 4.2.6.8 and 6.1.1.4'
N N 0.0061 0.0033 'International Tables Vol C Tables 4.2.6.8 and 6.1.1.4'
O O 0.0106 0.0060 'International Tables Vol C Tables 4.2.6.8 and 6.1.1.4'
Ag Ag -0.8971 1.1015 'International Tables Vol C Tables 4.2.6.8 and 6.1.1.4'

loop_
_geom_angle_atom_site_label_1
_geom_angle_atom_site_label_2
_geom_angle_atom_site_label_3
_geom_angle
_geom_angle_site_symmetry_3
N1 Ag1 N4 152.4(3) 1_454
N1 C1 C5 123.2(10) .
N1 C1 H1A 118.4 .
C5 C1 H1A 118.4 .
N1 C2 C3 124.1(11) .
N1 C2 H2A 117.9 .
C3 C2 H2A 117.9 .
C2 C3 C4 119.2(11) .
C2 C3 H3A 120.4 .
C4 C3 H3A 120.4 .
C3 C4 C5 118.9(10) .
C3 C4 H4A 120.5 .
C5 C4 H4A 120.5 .
C1 C5 C4 117.1(10) .
C1 C5 C6 120.4(10) .
C4 C5 C6 122.5(10) .
N2 C6 C5 113.9(9) .
N2 C6 H6A 108.8 .
C5 C6 H6A 108.8 .
N2 C6 H6B 108.8 .
C5 C6 H6B 108.8 .
H6A C6 H6B 107.7 .
C8 C7 N2 113.6(8) .
C8 C7 C12 110.3(8) .
N2 C7 C12 112.2(9) .
C8 C7 H7A 106.8 .
N2 C7 H7A 106.8 .
C12 C7 H7A 106.8 .
C7 C8 C9 110.8(9) .
C7 C8 H8A 109.5 .
C9 C8 H8A 109.5 .
C7 C8 H8B 109.5 .
C9 C8 H8B 109.5 .
H8A C8 H8B 108.1 .
C10 C9 C8 110.0(10) .
C10 C9 H9A 109.7 .
C8 C9 H9A 109.7 .
C10 C9 H9B 109.7 .
C8 C9 H9B 109.7 .
H9A C9 H9B 108.2 .
C9 C10 C11 113.7(9) .
C9 C10 H10A 108.8 .
C11 C10 H10A 108.8 .
C9 C10 H10B 108.8 .
C11 C10 H10B 108.8 .
H10A C10 H10B 107.7 .
C12 C11 C10 110.3(9) .
C12 C11 H11A 109.6 .
C10 C11 H11A 109.6 .
C12 C11 H11B 109.6 .
C10 C11 H11B 109.6 .
H11A C11 H11B 108.1 .
N3 C12 C11 113.3(9) .
N3 C12 C7 111.1(8) .
C11 C12 C7 108.9(9) .
N3 C12 H12A 107.8 .
C11 C12 H12A 107.8 .
C7 C12 H12A 107.8 .
N3 C13 C14 116.2(9) .
N3 C13 H13A 108.2 .
C14 C13 H13A 108.2 .
N3 C13 H13B 108.2 .
C14 C13 H13B 108.2 .
H13A C13 H13B 107.4 .
C15 C14 C18 120.8(10) .
C15 C14 C13 123.1(10) .
C18 C14 C13 116.1(10) .
C14 C15 C16 117.1(11) .
C14 C15 H15A 121.5 .
C16 C15 H15A 121.5 .
C17 C16 C15 120.3(12) .
C17 C16 H16A 119.9 .
C15 C16 H16A 119.9 .
N4 C17 C16 121.1(10) .
N4 C17 H17A 119.4 .
C16 C17 H17A 119.4 .
N4 C18 C14 120.7(11) .
N4 C18 H18A 119.6 .
C14 C18 H18A 119.6 .
O1 C19 N2 120.4(10) .
O1 C19 C20 118.1(10) .
N2 C19 C20 121.4(10) .
C21 C20 C25 118.5(11) .
C21 C20 C19 123.6(10) .
C25 C20 C19 117.8(10) .
C20 C21 C22 118.5(11) .
C20 C21 H21A 120.8 .
C22 C21 H21A 120.8 .
C23 C22 C21 124.3(13) .
C23 C22 H22A 117.9 .
C21 C22 H22A 117.9 .
C22 C23 C24 117.5(12) .
C22 C23 H23A 121.3 .
C24 C23 H23A 121.3 .
C23 C24 C25 122.5(12) .
C23 C24 H24A 118.8 .
C25 C24 H24A 118.8 .
C24 C25 C20 118.7(11) .
C24 C25 H25A 120.7 .
C20 C25 H25A 120.7 .
O2 C26 N3 121.0(10) .
O2 C26 C27 120.0(10) .
N3 C26 C27 119.0(9) .
C32 C27 C28 121.0(11) .
C32 C27 C26 123.4(10) .
C28 C27 C26 115.0(11) .
C27 C28 C29 116.1(14) .
C27 C28 H28A 122.0 .
C29 C28 H28A 122.0 .
C30 C29 C28 123.4(13) .
C30 C29 H29A 118.3 .
C28 C29 H29A 118.3 .
C29 C30 C31 117.2(12) .
C29 C30 H30A 121.4 .
C31 C30 H30A 121.4 .
C32 C31 C30 121.9(12) .
C32 C31 H31A 119.0 .
C30 C31 H31A 119.0 .
C27 C32 C31 120.3(12) .
C27 C32 H32A 119.8 .
C31 C32 H32A 119.8 .
C2 N1 C1 117.4(10) .
C2 N1 Ag1 125.6(8) .
C1 N1 Ag1 116.9(7) .
C19 N2 C6 116.8(9) .
C19 N2 C7 123.1(9) .
C6 N2 C7 119.3(8) .
C26 N3 C13 115.5(9) .
C26 N3 C12 124.2(8) .
C13 N3 C12 118.7(8) .
C17 N4 C18 119.9(10) .
C17 N4 Ag1 123.1(7) 1_656
C18 N4 Ag1 116.8(8) 1_656
O5 N5 O3 120.9(12) .
O5 N5 O4 111.8(11) .
O3 N5 O4 117.7(12) .
H1WA O1W H1WB 120.0 .
O6 C36 H36A 109.5 .
O6 C36 H36B 109.5 .
H36A C36 H36B 109.5 .
O6 C36 H36C 109.5 .
H36A C36 H36C 109.5 .
H36B C36 H36C 109.5 .
C36 O6 H6C 109.8 .

loop_
_geom_bond_atom_site_label_1
_geom_bond_atom_site_label_2
_geom_bond_distance
_geom_bond_site_symmetry_2
Ag1 N1 2.234(9) .
Ag1 N4 2.258(10) 1_454
C1 N1 1.385(14) .
C1 C5 1.393(15) .
C1 H1A 0.9500 .
C2 N1 1.318(15) .
C2 C3 1.372(16) .
C2 H2A 0.9500 .
C3 C4 1.401(16) .
C3 H3A 0.9500 .
C4 C5 1.415(16) .
C4 H4A 0.9500 .
C5 C6 1.490(14) .
C6 N2 1.462(13) .
C6 H6A 0.9900 .
C6 H6B 0.9900 .
C7 C8 1.477(14) .
C7 N2 1.488(13) .
C7 C12 1.585(15) .
C7 H7A 1.0000 .
C8 C9 1.555(16) .
C8 H8A 0.9900 .
C8 H8B 0.9900 .
C9 C10 1.499(17) .
C9 H9A 0.9900 .
C9 H9B 0.9900 .
C10 C11 1.542(15) .
C10 H10A 0.9900 .
C10 H10B 0.9900 .
C11 C12 1.521(16) .
C11 H11A 0.9900 .
C11 H11B 0.9900 .
C12 N3 1.478(13) .
C12 H12A 1.0000 .
C13 N3 1.433(14) .
C13 C14 1.535(14) .
C13 H13A 0.9900 .
C13 H13B 0.9900 .
C14 C15 1.351(15) .
C14 C18 1.399(15) .
C15 C16 1.405(15) .
C15 H15A 0.9500 .
C16 C17 1.387(17) .
C16 H16A 0.9500 .
C17 N4 1.319(16) .
C17 H17A 0.9500 .
C18 N4 1.348(14) .
C18 H18A 0.9500 .
C19 O1 1.243(13) .
C19 N2 1.371(14) .
C19 C20 1.481(16) .
C20 C21 1.380(15) .
C20 C25 1.434(15) .
C21 C22 1.365(18) .
C21 H21A 0.9500 .
C22 C23 1.352(18) .
C22 H22A 0.9500 .
C23 C24 1.359(18) .
C23 H23A 0.9500 .
C24 C25 1.366(17) .
C24 H24A 0.9500 .
C25 H25A 0.9500 .
C26 O2 1.194(13) .
C26 N3 1.368(14) .
C26 C27 1.517(15) .
C27 C32 1.364(16) .
C27 C28 1.403(17) .
C28 C29 1.453(19) .
C28 H28A 0.9500 .
C29 C30 1.32(2) .
C29 H29A 0.9500 .
C30 C31 1.427(19) .
C30 H30A 0.9500 .
C31 C32 1.356(17) .
C31 H31A 0.9500 .
C32 H32A 0.9500 .
N4 Ag1 2.258(10) 1_656
N5 O5 1.282(9) .
N5 O3 1.287(9) .
N5 O4 1.297(9) .
O1W H1WA 0.8500 .
O1W H1WB 0.8500 .
C36 O6 1.559(11) .
C36 H36A 0.9800 .
C36 H36B 0.9800 .
C36 H36C 0.9800 .
O6 H6C 0.8500 .

loop_
_geom_hbond_atom_site_label_D
_geom_hbond_atom_site_label_H
_geom_hbond_atom_site_label_A
_geom_hbond_distance_DH
_geom_hbond_distance_HA
_geom_hbond_distance_DA
_geom_hbond_angle_DHA
_geom_hbond_site_symmetry_A
O1W H1WB O1 0.85 2.16 2.822(11) 135.1 1_455
